data_7055097
loop_
_publ_author_name
'Ba\,sterzi, Nisan Sevin'
'Bilge Ko\,cak, Selen'
'Okumu\,s, Aytu\(g'
'K\?il\?i\,c, Zeynel'
'H\"okelek, Tuncer'
'\,Celik, \"Omer'
'T\"urk, Mustafa'
'Ko\,c, L. Yasemin'
'A\,c\?ik, Leyla'
'Ayd\?in, Bet\"ul'

_publ_section_title
;
 Syntheses, structural characterization and biological activities of
 spiro-ansa-spiro-cyclotriphosphazenes
;
_journal_issue 11
_journal_name_full 'New J. Chem.'
_journal_page_first 8825
_journal_paper_doi 10.1039/C5NJ01530H
_journal_volume 39
_journal_year 2015
_chemical_formula_moiety 'C18 H20 Cl2 N5 O2 P3, C6 H6'
_chemical_formula_sum 'C24 H26 Cl2 N5 O2 P3'
_chemical_formula_weight 580.31
_chemical_name_systematic
;
 ?
;
_space_group_IT_number 2
_symmetry_cell_setting triclinic
_symmetry_space_group_name_Hall '-P 1'
_symmetry_space_group_name_H-M 'P -1'
_atom_sites_solution_hydrogens geom
_atom_sites_solution_primary direct
_atom_sites_solution_secondary difmap
_audit_creation_method SHELXL-97
_audit_update_record
;
2015-01-16 deposited with the CCDC.
2015-08-26 downloaded from the CCDC.
;
_cell_angle_alpha 72.336(3)
_cell_angle_beta 89.163(3)
_cell_angle_gamma 65.679(2)
_cell_formula_units_Z 2
_cell_length_a 9.6261(3)
_cell_length_b 10.9469(3)
_cell_length_c 14.6288(4)
_cell_measurement_reflns_used 4709
_cell_measurement_temperature 294(2)
_cell_measurement_theta_max 27.14
_cell_measurement_theta_min 2.34
_cell_volume 1327.63(8)
_computing_cell_refinement 'SAINT (Bruker, 2007)'
_computing_data_collection 'APEX2 (Bruker, 2007)'
_computing_data_reduction SAINT
_computing_molecular_graphics 'Ortep-3 for Windows (Farrugia, 1997)'
_computing_publication_material 'WinGX publication routines (Farrugia, 1999) and PLATON (Spek, 2009)'
_computing_structure_refinement 'SHELXL97 (Sheldrick, 2008)'
_computing_structure_solution 'SHELXS97 (Sheldrick, 2008)'
_diffrn_ambient_temperature 294(2)
_diffrn_measured_fraction_theta_full 0.769
_diffrn_measured_fraction_theta_max 0.769
_diffrn_measurement_device_type 'Bruker Kappa APEXII CCD area-detector diffractometer'
_diffrn_measurement_method '\f and \w scans'
_diffrn_radiation_monochromator graphite
_diffrn_radiation_source 'fine-focus sealed tube'
_diffrn_radiation_type MoK\a
_diffrn_radiation_wavelength 0.71073
_diffrn_reflns_av_R_equivalents 0.0083
_diffrn_reflns_av_sigmaI/netI 0.0310
_diffrn_reflns_limit_h_max 9
_diffrn_reflns_limit_h_min -12
_diffrn_reflns_limit_k_max 3
_diffrn_reflns_limit_k_min -14
_diffrn_reflns_limit_l_max 15
_diffrn_reflns_limit_l_min -18
_diffrn_reflns_number 5317
_diffrn_reflns_theta_full 27.65
_diffrn_reflns_theta_max 27.65
_diffrn_reflns_theta_min 2.41
_exptl_absorpt_coefficient_mu 0.458
_exptl_absorpt_correction_T_max 0.9556
_exptl_absorpt_correction_T_min 0.8941
_exptl_absorpt_correction_type multi-scan
_exptl_absorpt_process_details 'SADABS; Bruker, 2005'
_exptl_crystal_colour colorless
_exptl_crystal_density_diffrn 1.452
_exptl_crystal_density_method 'not measured'
_exptl_crystal_description block
_exptl_crystal_F_000 600
_exptl_crystal_recrystallization_method 'Re-crystallisation from solvent: '
_exptl_crystal_size_max 0.25
_exptl_crystal_size_mid 0.15
_exptl_crystal_size_min 0.10
_refine_diff_density_max 0.368
_refine_diff_density_min -0.267
_refine_diff_density_rms 0.048
_refine_ls_extinction_method none
_refine_ls_goodness_of_fit_ref 1.036
_refine_ls_hydrogen_treatment constr
_refine_ls_matrix_type full
_refine_ls_number_parameters 325
_refine_ls_number_reflns 4770
_refine_ls_number_restraints 4
_refine_ls_restrained_S_all 1.315
_refine_ls_R_factor_all 0.0634
_refine_ls_R_factor_gt 0.0443
_refine_ls_shift/su_max 0.004
_refine_ls_shift/su_mean 0.000
_refine_ls_structure_factor_coef Fsqd
_refine_ls_weighting_details 'calc w=1/[\s^2^(Fo^2^)+(0.0693P)^2^+0.3706P] where P=(Fo^2^+2Fc^2^)/3'
_refine_ls_weighting_scheme calc
_refine_ls_wR_factor_gt 0.1187
_refine_ls_wR_factor_ref 0.1297
_reflns_number_gt 3494
_reflns_number_total 4770
_reflns_threshold_expression I>2\s(I)
_cod_data_source_file c5nj01530h2.cif
_cod_data_source_block matrix_0m
_cod_depositor_comments 'Adding full bibliography for 7055097.cif.'
_cod_original_cell_volume 1327.63(7)
_cod_database_code 7055097

loop_
_symmetry_equiv_pos_as_xyz
'x, y, z'
'-x, -y, -z'

loop_
_atom_site_label
_atom_site_type_symbol
_atom_site_fract_x
_atom_site_fract_y
_atom_site_fract_z
_atom_site_U_iso_or_equiv
_atom_site_adp_type
_atom_site_occupancy
_atom_site_symmetry_multiplicity
_atom_site_calc_flag
_atom_site_refinement_flags
Cl1 Cl 0.11117(16) 0.45687(14) 0.10271(8) 0.0806(4) Uani 1 1 d .
Cl2 Cl 0.04855(13) 0.32963(12) 0.30751(9) 0.0691(3) Uani 1 1 d .
P1 P 0.21160(11) 0.37989(9) 0.24043(7) 0.0416(2) Uani 1 1 d .
P2 P 0.51997(11) 0.21792(9) 0.30009(6) 0.0407(2) Uani 1 1 d .
P3 P 0.37718(12) 0.48981(9) 0.31563(7) 0.0454(3) Uani 1 1 d .
O1 O 0.3516(4) 0.5304(3) 0.41211(19) 0.0642(8) Uani 1 1 d .
O2 O 0.5876(3) 0.0745(2) 0.38760(17) 0.0550(7) Uani 1 1 d .
N1 N 0.3592(3) 0.2411(3) 0.2511(2) 0.0481(7) Uani 1 1 d .
N2 N 0.5090(3) 0.3352(3) 0.3451(2) 0.0467(7) Uani 1 1 d .
N3 N 0.2194(3) 0.5052(3) 0.2678(2) 0.0497(7) Uani 1 1 d .
N4 N 0.4211(4) 0.6137(3) 0.2450(2) 0.0574(8) Uani 1 1 d .
N5 N 0.6452(3) 0.1875(3) 0.2239(2) 0.0502(8) Uani 1 1 d .
C1 C 0.3037(5) 0.6697(4) 0.4133(3) 0.0605(11) Uani 1 1 d .
C2 C 0.2076(6) 0.7095(5) 0.4798(3) 0.0736(14) Uani 1 1 d .
H2 H 0.1722 0.6479 0.5206 0.088 Uiso 1 1 calc R
C3 C 0.1656(7) 0.8443(5) 0.4835(4) 0.0898(18) Uani 1 1 d .
H3 H 0.1022 0.8737 0.5286 0.108 Uiso 1 1 calc R
C4 C 0.2153(7) 0.9352(5) 0.4226(5) 0.0943(19) Uani 1 1 d .
H4 H 0.1834 1.0265 0.4251 0.113 Uiso 1 1 calc R
C5 C 0.3114(6) 0.8927(5) 0.3579(4) 0.0863(16) Uani 1 1 d .
H5 H 0.3457 0.9552 0.3171 0.104 Uiso 1 1 calc R
C6 C 0.3595(5) 0.7562(4) 0.3521(4) 0.0672(12) Uani 1 1 d .
C7 C 0.4685(6) 0.7012(5) 0.2853(4) 0.0828(15) Uani 1 1 d .
H7A H 0.4704 0.7800 0.2331 0.099 Uiso 1 1 calc R
H7B H 0.5713 0.6445 0.3201 0.099 Uiso 1 1 calc R
C8 C 0.4793(5) 0.5920(4) 0.1559(3) 0.0645(11) Uani 1 1 d .
H8A H 0.4643 0.6827 0.1098 0.077 Uiso 1 1 calc R
H8B H 0.4202 0.5552 0.1285 0.077 Uiso 1 1 calc R
C9 C 0.6517(6) 0.4884(6) 0.1713(4) 0.0839(15) Uani 1 1 d .
H9A H 0.7109 0.5437 0.1561 0.101 Uiso 1 1 calc R
H9B H 0.6804 0.4320 0.2392 0.101 Uiso 1 1 calc R
C10 C 0.6961(6) 0.3916(5) 0.1143(4) 0.0848(16) Uani 1 1 d .
H10A H 0.8064 0.3351 0.1287 0.102 Uiso 1 1 calc R
H10B H 0.6746 0.4484 0.0464 0.102 Uiso 1 1 calc R
C11 C 0.6200(5) 0.2910(4) 0.1287(3) 0.0597(11) Uani 1 1 d .
H11A H 0.5101 0.3480 0.1115 0.072 Uiso 1 1 calc R
H11B H 0.6544 0.2398 0.0829 0.072 Uiso 1 1 calc R
C12 C 0.8021(5) 0.0771(4) 0.2568(3) 0.0640(11) Uani 1 1 d .
H12A H 0.8577 0.1063 0.2941 0.077 Uiso 1 1 calc R
H12B H 0.8550 0.0627 0.2013 0.077 Uiso 1 1 calc R
C13 C 0.7980(4) -0.0588(4) 0.3181(3) 0.0513(9) Uani 1 1 d .
C14 C 0.8999(5) -0.1918(4) 0.3146(3) 0.0656(12) Uani 1 1 d .
H14 H 0.9727 -0.1979 0.2716 0.079 Uiso 1 1 calc R
C15 C 0.8942(5) -0.3132(4) 0.3735(3) 0.0712(13) Uani 1 1 d .
H15 H 0.9637 -0.4011 0.3708 0.085 Uiso 1 1 calc R
C16 C 0.7857(5) -0.3053(4) 0.4367(3) 0.0649(12) Uani 1 1 d .
H16 H 0.7831 -0.3881 0.4772 0.078 Uiso 1 1 calc R
C17 C 0.6806(5) -0.1752(4) 0.4402(3) 0.0530(9) Uani 1 1 d .
H17 H 0.6059 -0.1687 0.4818 0.064 Uiso 1 1 calc R
C18 C 0.6901(4) -0.0558(3) 0.3802(2) 0.0449(8) Uani 1 1 d .
C19 C 1.0702(12) -0.1339(10) 0.0576(9) 0.133(4) Uani 1 1 d D
H19 H 1.1206 -0.2272 0.0985 0.159 Uiso 1 1 calc R
C20 C 1.0985(10) -0.029(2) 0.0816(7) 0.153(4) Uani 1 1 d D
H20 H 1.1637 -0.0500 0.1360 0.184 Uiso 1 1 calc R
C21 C 1.0192(15) 0.1099(13) 0.0159(13) 0.155(4) Uani 1 1 d D
H21 H 1.0321 0.1846 0.0261 0.186 Uiso 1 1 calc R
C22 C 0.3948(18) 1.1165(13) 0.0190(13) 0.162(5) Uani 1 1 d D
H22 H 0.3257 1.1943 0.0345 0.194 Uiso 1 1 calc R
C23 C 0.524(2) 1.0154(19) 0.0857(7) 0.156(5) Uani 1 1 d D
H23 H 0.5402 1.0259 0.1447 0.187 Uiso 1 1 calc R
C24 C 0.6295(12) 0.8955(14) 0.0616(11) 0.161(4) Uani 1 1 d D
H24 H 0.7154 0.8272 0.1051 0.193 Uiso 1 1 calc R

loop_
_atom_site_aniso_label
_atom_site_aniso_U_11
_atom_site_aniso_U_22
_atom_site_aniso_U_33
_atom_site_aniso_U_23
_atom_site_aniso_U_13
_atom_site_aniso_U_12
Cl1 0.0839(9) 0.0920(9) 0.0509(7) -0.0086(5) -0.0162(6) -0.0329(7)
Cl2 0.0558(7) 0.0643(6) 0.0900(8) -0.0200(5) 0.0244(6) -0.0326(5)
P1 0.0398(6) 0.0410(5) 0.0420(5) -0.0107(3) 0.0038(4) -0.0173(4)
P2 0.0421(5) 0.0345(4) 0.0379(5) -0.0101(3) 0.0047(4) -0.0102(3)
P3 0.0528(6) 0.0334(4) 0.0475(6) -0.0117(3) 0.0004(4) -0.0170(4)
O1 0.099(2) 0.0370(13) 0.0556(16) -0.0192(11) 0.0060(15) -0.0250(14)
O2 0.0653(18) 0.0358(12) 0.0420(14) -0.0092(10) 0.0148(13) -0.0037(11)
N1 0.0478(19) 0.0468(16) 0.0548(19) -0.0265(14) 0.0086(15) -0.0183(14)
N2 0.0467(18) 0.0400(15) 0.0458(17) -0.0121(12) -0.0067(14) -0.0123(13)
N3 0.0446(18) 0.0336(14) 0.065(2) -0.0147(13) 0.0034(15) -0.0115(12)
N4 0.069(2) 0.0453(17) 0.061(2) -0.0110(14) 0.0037(17) -0.0324(16)
N5 0.0420(18) 0.0436(16) 0.0443(18) -0.0040(12) 0.0064(14) -0.0061(13)
C1 0.070(3) 0.0374(19) 0.067(3) -0.0206(17) -0.019(2) -0.0122(18)
C2 0.096(4) 0.050(2) 0.061(3) -0.0258(19) -0.009(3) -0.013(2)
C3 0.108(4) 0.049(3) 0.088(4) -0.034(2) -0.022(3) -0.001(3)
C4 0.101(4) 0.045(3) 0.121(5) -0.041(3) -0.031(4) -0.005(3)
C5 0.089(4) 0.049(2) 0.119(4) -0.025(3) -0.020(3) -0.028(2)
C6 0.064(3) 0.046(2) 0.093(3) -0.027(2) -0.013(2) -0.021(2)
C7 0.076(3) 0.068(3) 0.125(4) -0.036(3) 0.005(3) -0.047(3)
C8 0.056(3) 0.054(2) 0.075(3) -0.0077(19) 0.010(2) -0.025(2)
C9 0.063(3) 0.076(3) 0.124(5) -0.034(3) 0.026(3) -0.040(3)
C10 0.060(3) 0.068(3) 0.106(4) -0.008(3) 0.025(3) -0.023(2)
C11 0.061(3) 0.054(2) 0.048(2) -0.0062(16) 0.015(2) -0.0166(19)
C12 0.042(2) 0.059(2) 0.071(3) -0.0075(19) 0.010(2) -0.0109(18)
C13 0.042(2) 0.047(2) 0.046(2) -0.0089(15) 0.0026(18) -0.0057(15)
C14 0.051(3) 0.057(2) 0.064(3) -0.0190(19) 0.015(2) 0.0008(19)
C15 0.073(3) 0.045(2) 0.075(3) -0.024(2) 0.012(3) -0.003(2)
C16 0.078(3) 0.039(2) 0.064(3) -0.0133(17) 0.009(2) -0.0139(19)
C17 0.060(3) 0.0427(19) 0.044(2) -0.0119(15) 0.0116(18) -0.0123(17)
C18 0.045(2) 0.0361(16) 0.0392(19) -0.0127(13) 0.0017(17) -0.0027(14)
C19 0.076(6) 0.106(6) 0.133(7) 0.021(6) 0.041(5) -0.002(5)
C20 0.078(6) 0.228(14) 0.118(7) -0.043(9) 0.029(5) -0.042(8)
C21 0.101(7) 0.143(10) 0.198(11) -0.052(8) 0.073(7) -0.034(6)
C22 0.220(13) 0.166(10) 0.209(12) -0.126(10) 0.139(11) -0.144(10)
C23 0.263(14) 0.249(14) 0.111(7) -0.108(8) 0.094(8) -0.224(13)
C24 0.170(9) 0.187(12) 0.175(11) -0.051(8) 0.053(8) -0.129(9)

loop_
_atom_type_symbol
_atom_type_description
_atom_type_scat_dispersion_real
_atom_type_scat_dispersion_imag
_atom_type_scat_source
C C 0.0033 0.0016 'International Tables Vol C Tables 4.2.6.8 and 6.1.1.4'
H H 0.0000 0.0000 'International Tables Vol C Tables 4.2.6.8 and 6.1.1.4'
Cl Cl 0.1484 0.1585 'International Tables Vol C Tables 4.2.6.8 and 6.1.1.4'
N N 0.0061 0.0033 'International Tables Vol C Tables 4.2.6.8 and 6.1.1.4'
O O 0.0106 0.0060 'International Tables Vol C Tables 4.2.6.8 and 6.1.1.4'
P P 0.1023 0.0942 'International Tables Vol C Tables 4.2.6.8 and 6.1.1.4'

loop_
_geom_angle_atom_site_label_1
_geom_angle_atom_site_label_2
_geom_angle_atom_site_label_3
_geom_angle
_geom_angle_site_symmetry_1
Cl1 P1 Cl2 98.91(7) .
N1 P1 Cl1 107.52(12) .
N1 P1 Cl2 109.34(13) .
N1 P1 N3 121.21(16) .
N3 P1 Cl1 108.20(13) .
N3 P1 Cl2 109.33(13) .
O2 P2 N1 109.63(17) .
O2 P2 N2 104.87(15) .
O2 P2 N5 102.89(14) .
N1 P2 N5 108.15(16) .
N2 P2 N1 114.60(15) .
N2 P2 N5 115.88(17) .
O1 P3 N3 110.28(17) .
O1 P3 N4 102.53(16) .
N2 P3 O1 106.11(16) .
N2 P3 N3 113.61(15) .
N2 P3 N4 115.23(18) .
N3 P3 N4 108.44(17) .
C1 O1 P3 123.1(3) .
C18 O2 P2 124.2(2) .
P1 N1 P2 120.14(17) .
P3 N2 P2 125.41(19) .
P1 N3 P3 120.97(18) .
C7 N4 P3 120.8(3) .
C8 N4 P3 116.1(3) .
C8 N4 C7 117.3(4) .
C11 N5 P2 120.9(3) .
C11 N5 C12 116.1(3) .
C12 N5 P2 120.9(3) .
C2 C1 O1 117.4(4) .
C6 C1 O1 119.0(4) .
C6 C1 C2 123.5(4) .
C1 C2 C3 117.3(5) .
C1 C2 H2 121.3 .
C3 C2 H2 121.3 .
C2 C3 H3 119.4 .
C4 C3 C2 121.3(5) .
C4 C3 H3 119.4 .
C3 C4 C5 120.2(4) .
C3 C4 H4 119.9 .
C5 C4 H4 119.9 .
C4 C5 C6 120.9(5) .
C4 C5 H5 119.5 .
C6 C5 H5 119.5 .
C1 C6 C5 116.8(5) .
C1 C6 C7 119.5(4) .
C5 C6 C7 123.7(5) .
N4 C7 C6 110.3(4) .
N4 C7 H7A 109.6 .
N4 C7 H7B 109.6 .
C6 C7 H7A 109.6 .
C6 C7 H7B 109.6 .
H7A C7 H7B 108.1 .
N4 C8 C9 113.1(4) .
N4 C8 H8A 109.0 .
N4 C8 H8B 109.0 .
C9 C8 H8A 109.0 .
C9 C8 H8B 109.0 .
H8A C8 H8B 107.8 .
C8 C9 H9A 108.3 .
C8 C9 H9B 108.3 .
C10 C9 C8 116.0(5) .
C10 C9 H9A 108.3 .
C10 C9 H9B 108.3 .
H9A C9 H9B 107.4 .
C9 C10 C11 117.3(4) .
C9 C10 H10A 108.0 .
C9 C10 H10B 108.0 .
C11 C10 H10A 108.0 .
C11 C10 H10B 108.0 .
H10A C10 H10B 107.2 .
N5 C11 C10 118.2(4) .
N5 C11 H11A 107.8 .
N5 C11 H11B 107.8 .
C10 C11 H11A 107.8 .
C10 C11 H11B 107.8 .
H11A C11 H11B 107.1 .
N5 C12 C13 109.6(3) .
N5 C12 H12A 109.8 .
C13 C12 H12A 109.8 .
N5 C12 H12B 109.8 .
C13 C12 H12B 109.8 .
H12A C12 H12B 108.2 .
C14 C13 C12 123.0(4) .
C18 C13 C12 120.0(3) .
C18 C13 C14 117.0(4) .
C13 C14 H14 119.5 .
C15 C14 C13 121.0(4) .
C15 C14 H14 119.5 .
C14 C15 C16 120.0(4) .
C14 C15 H15 120.0 .
C16 C15 H15 120.0 .
C15 C16 C17 120.4(4) .
C15 C16 H16 119.8 .
C17 C16 H16 119.8 .
C16 C17 H17 121.1 .
C18 C17 C16 117.9(4) .
C18 C17 H17 121.1 .
C13 C18 C17 123.6(3) .
C13 C18 O2 119.1(3) .
C17 C18 O2 117.2(3) .
C20 C19 H19 117.5 .
C21 C19 C20 125.0(9) 2_755
C21 C19 H19 117.5 2_755
C19 C20 H20 122.8 .
C21 C20 C19 114.3(10) .
C21 C20 H20 122.8 .
C19 C21 C20 120.6(11) 2_755
C19 C21 H21 119.7 2_755
C20 C21 H21 119.7 .
C23 C22 H22 119.3 .
C24 C22 C23 121.4(11) 2_675
C24 C22 H22 119.3 2_675
C22 C23 C24 119.1(9) .
C22 C23 H23 120.4 .
C24 C23 H23 120.4 .
C22 C24 C23 119.4(11) 2_675
C22 C24 H24 120.3 2_675
C23 C24 H24 120.3 .

loop_
_geom_bond_atom_site_label_1
_geom_bond_atom_site_label_2
_geom_bond_distance
_geom_bond_site_symmetry_2
P1 Cl1 2.0147(14) .
P1 Cl2 2.0169(14) .
P1 N1 1.560(3) .
P1 N3 1.570(3) .
P2 O2 1.578(2) .
P2 N1 1.603(3) .
P2 N2 1.579(3) .
P2 N5 1.631(3) .
P3 O1 1.590(3) .
P3 N2 1.570(3) .
P3 N3 1.605(3) .
P3 N4 1.641(3) .
O1 C1 1.406(4) .
N4 C7 1.477(5) .
N4 C8 1.458(6) .
N5 C11 1.453(5) .
N5 C12 1.462(5) .
C1 C2 1.375(6) .
C1 C6 1.370(7) .
C2 C3 1.379(6) .
C2 H2 0.9300 .
C3 H3 0.9300 .
C4 C3 1.361(9) .
C4 C5 1.362(8) .
C4 H4 0.9300 .
C5 H5 0.9300 .
C6 C5 1.400(6) .
C6 C7 1.491(7) .
C7 H7A 0.9700 .
C7 H7B 0.9700 .
C8 C9 1.548(6) .
C8 H8A 0.9700 .
C8 H8B 0.9700 .
C9 H9A 0.9700 .
C9 H9B 0.9700 .
C10 C9 1.467(7) .
C10 H10A 0.9700 .
C10 H10B 0.9700 .
C11 C10 1.520(7) .
C11 H11A 0.9700 .
C11 H11B 0.9700 .
C12 H12A 0.9700 .
C12 H12B 0.9700 .
C13 C12 1.502(6) .
C13 C14 1.397(5) .
C14 C15 1.370(6) .
C14 H14 0.9300 .
C15 H15 0.9300 .
C16 C15 1.378(6) .
C16 H16 0.9300 .
C17 C16 1.382(5) .
C17 H17 0.9300 .
C18 O2 1.396(4) .
C18 C13 1.367(5) .
C18 C17 1.374(5) .
C19 C20 1.423(12) .
C19 C21 1.278(14) 2_755
C19 H19 0.9300 .
C20 C21 1.414(11) .
C20 H20 0.9300 .
C21 C19 1.278(14) 2_755
C21 H21 0.9300 .
C22 C23 1.401(13) .
C22 C24 1.262(13) 2_675
C22 H22 0.9300 .
C23 H23 0.9300 .
C24 C22 1.262(13) 2_675
C24 C23 1.432(13) .
C24 H24 0.9300 .

loop_
_geom_hbond_atom_site_label_D
_geom_hbond_atom_site_label_H
_geom_hbond_atom_site_label_A
_geom_hbond_distance_DH
_geom_hbond_distance_HA
_geom_hbond_distance_DA
_geom_hbond_angle_DHA
_geom_hbond_site_symmetry_A
_geom_hbond_publ_flag
C9 H9B N2 0.97 2.57 3.220(7) 124 . yes
C16 H16 O1 0.93 2.61 3.464(6) 153 2_656 yes

loop_
_geom_torsion_atom_site_label_1
_geom_torsion_atom_site_label_2
_geom_torsion_atom_site_label_3
_geom_torsion_atom_site_label_4
_geom_torsion
_geom_torsion_site_symmetry_1
_geom_torsion_site_symmetry_4
Cl1 P1 N1 P2 130.89(18) . .
Cl2 P1 N1 P2 -122.67(19) . .
N3 P1 N1 P2 5.9(3) . .
Cl1 P1 N3 P3 -129.59(19) . .
Cl2 P1 N3 P3 123.66(19) . .
N1 P1 N3 P3 -4.9(3) . .
N1 P2 O2 C18 92.8(3) . .
N2 P2 O2 C18 -143.7(3) . .
N5 P2 O2 C18 -22.1(4) . .
O2 P2 N1 P1 124.4(2) . .
N2 P2 N1 P1 6.8(3) . .
N5 P2 N1 P1 -124.2(2) . .
O2 P2 N2 P3 -142.9(2) . .
N1 P2 N2 P3 -22.7(3) . .
N5 P2 N2 P3 104.4(3) . .
O2 P2 N5 C11 175.4(3) . .
O2 P2 N5 C12 -21.7(4) . .
N1 P2 N5 C12 -137.6(3) . .
N2 P2 N5 C11 -70.8(4) . .
N2 P2 N5 C12 92.1(3) . .
N2 P3 O1 C1 148.8(3) . .
N3 P3 O1 C1 -87.8(3) . .
N4 P3 O1 C1 27.5(4) . .
O1 P3 N2 P2 144.8(2) . .
N3 P3 N2 P2 23.5(3) . .
N4 P3 N2 P2 -102.5(3) . .
O1 P3 N3 P1 -127.7(2) . .
N2 P3 N3 P1 -8.7(3) . .
N4 P3 N3 P1 120.8(2) . .
O1 P3 N4 C7 16.4(4) . .
O1 P3 N4 C8 169.1(3) . .
N2 P3 N4 C7 -98.3(4) . .
N2 P3 N4 C8 54.4(3) . .
N3 P3 N4 C7 133.1(3) . .
N3 P3 N4 C8 -74.2(3) . .
P3 O1 C1 C2 144.6(3) . .
P3 O1 C1 C6 -38.3(5) . .
P3 N4 C7 C6 -48.1(5) . .
C8 N4 C7 C6 159.5(4) . .
P3 N4 C8 C9 -80.3(4) . .
C7 N4 C8 C9 73.4(5) . .
P2 N5 C11 C10 97.0(4) . .
C12 N5 C11 C10 -66.7(5) . .
P2 N5 C12 C13 49.8(5) . .
C11 N5 C12 C13 -146.5(4) . .
O1 C1 C2 C3 177.4(4) . .
C6 C1 C2 C3 0.4(7) . .
O1 C1 C6 C5 -178.3(4) . .
O1 C1 C6 C7 0.4(6) . .
C2 C1 C6 C5 -1.3(7) . .
C2 C1 C6 C7 177.4(4) . .
C1 C2 C3 C4 1.2(8) . .
C5 C4 C3 C2 -1.8(8) . .
C3 C4 C5 C6 0.8(8) . .
C1 C6 C5 C4 0.7(7) . .
C7 C6 C5 C4 -178.0(5) . .
C1 C6 C7 N4 40.0(6) . .
C5 C6 C7 N4 -141.3(5) . .
N4 C8 C9 C10 141.7(4) . .
C11 C10 C9 C8 -59.7(6) . .
N5 C11 C10 C9 -62.1(6) . .
C18 C13 C12 N5 -38.0(5) . .
C12 C13 C14 C15 178.4(4) . .
C18 C13 C14 C15 -2.1(7) . .
C13 C14 C15 C16 0.7(7) . .
C17 C16 C15 C14 0.9(7) . .
C18 C17 C16 C15 -1.1(6) . .
C13 C18 O2 P2 35.3(5) . .
C17 C18 O2 P2 -147.7(3) . .
O2 C18 C13 C14 178.8(4) . .
C17 C18 C13 C12 -178.6(4) . .
C17 C18 C13 C14 2.0(6) . .
O2 C18 C17 C16 -177.3(4) . .
C13 C18 C17 C16 -0.4(6) . .
C21 C19 C20 C21 -0.5(14) 2_755 .
C19 C20 C21 C19 0.5(13) . 2_755
C24 C22 C23 C24 -0.2(16) 2_675 .
C22 C24 C23 C22 0.2(16) 2_675 .
